data_7205851
loop_
_publ_author_name
'Liu, Hai-Yang'
'Yuan, Yong-Jun'
'Yu, Zhen-Tao'
'Zou, Zhi-Gang'

_publ_section_title
;
 Direct assembly of new cobalt(iii)-lanthanide(iii) heterometallic
 frameworks with NaCl-like topology
;
_journal_issue 7
_journal_name_full CrystEngComm
_journal_page_first 2391
_journal_paper_doi 10.1039/c0ce00881h
_journal_volume 13
_journal_year 2011
_chemical_formula_sum 'C72 H74 Co2 N18 O61 Sm4'
_chemical_formula_weight 2886.75
_chemical_name_systematic
;
?
;
_space_group_IT_number 2
_symmetry_cell_setting triclinic
_symmetry_space_group_name_Hall '-P 1'
_symmetry_space_group_name_H-M 'P -1'
_atom_sites_solution_hydrogens geom
_atom_sites_solution_primary direct
_atom_sites_solution_secondary difmap
_audit_creation_method SHELXL-97
_cell_angle_alpha 102.1140(10)
_cell_angle_beta 103.410(2)
_cell_angle_gamma 95.5970(10)
_cell_formula_units_Z 1
_cell_length_a 11.2397(8)
_cell_length_b 12.4964(9)
_cell_length_c 22.3020(16)
_cell_measurement_reflns_used 1642
_cell_measurement_temperature 291(2)
_cell_measurement_theta_max 20.59
_cell_measurement_theta_min 2.49
_cell_volume 2943.8(4)
_computing_cell_refinement SMART
_computing_data_collection 'SMART (Bruker, 2000)'
_computing_data_reduction 'SAINT (Bruker, 2000)'
_computing_molecular_graphics SHELXTL
_computing_publication_material SHELXTL
_computing_structure_refinement SHELXTL
_computing_structure_solution 'SHELXTL (Bruker, 2000)'
_diffrn_ambient_temperature 291(2)
_diffrn_measured_fraction_theta_full 0.983
_diffrn_measured_fraction_theta_max 0.983
_diffrn_measurement_device_type 'Bruker Smart Apex CCD'
_diffrn_measurement_method 'phi and omega scans'
_diffrn_radiation_monochromator graphite
_diffrn_radiation_source 'sealed tube'
_diffrn_radiation_type MoK\a
_diffrn_radiation_wavelength 0.71073
_diffrn_reflns_av_R_equivalents 0.0210
_diffrn_reflns_av_sigmaI/netI 0.0499
_diffrn_reflns_limit_h_max 13
_diffrn_reflns_limit_h_min -13
_diffrn_reflns_limit_k_max 15
_diffrn_reflns_limit_k_min -15
_diffrn_reflns_limit_l_max 18
_diffrn_reflns_limit_l_min -27
_diffrn_reflns_number 16397
_diffrn_reflns_theta_full 26.00
_diffrn_reflns_theta_max 26.00
_diffrn_reflns_theta_min 1.88
_exptl_absorpt_coefficient_mu 2.338
_exptl_absorpt_correction_T_max 0.6521
_exptl_absorpt_correction_T_min 0.5816
_exptl_absorpt_correction_type multi-scan
_exptl_absorpt_process_details 'SADABS; Bruker, 2000'
_exptl_crystal_colour yellow
_exptl_crystal_density_diffrn 1.628
_exptl_crystal_density_method 'not measured'
_exptl_crystal_description block
_exptl_crystal_F_000 1422
_exptl_crystal_size_max 0.26
_exptl_crystal_size_mid 0.22
_exptl_crystal_size_min 0.20
_refine_diff_density_max 1.083
_refine_diff_density_min -0.830
_refine_diff_density_rms 0.089
_refine_ls_extinction_method none
_refine_ls_goodness_of_fit_ref 1.004
_refine_ls_hydrogen_treatment constr
_refine_ls_matrix_type fullcycle
_refine_ls_number_parameters 739
_refine_ls_number_reflns 11364
_refine_ls_number_restraints 0
_refine_ls_restrained_S_all 1.004
_refine_ls_R_factor_all 0.0572
_refine_ls_R_factor_gt 0.0373
_refine_ls_shift/su_max 0.000
_refine_ls_shift/su_mean 0.000
_refine_ls_structure_factor_coef Fsqd
_refine_ls_weighting_details 'calc w=1/[\s^2^(Fo^2^)+(0.05P)^2^+0.55P] where P=(Fo^2^+2Fc^2^)/3'
_refine_ls_weighting_scheme calc
_refine_ls_wR_factor_gt 0.0850
_refine_ls_wR_factor_ref 0.0897
_reflns_number_gt 8146
_reflns_number_total 11364
_reflns_threshold_expression >2sigma(I)
_cod_data_source_file c0ce00881h.txt
_cod_data_source_block 4
_cod_depositor_comments
;
The following automatic conversions were performed:
'_symmetry_cell_setting' value 'Triclinic' changed to 'triclinic'
according to '/home/saulius/struct/CIF-dictionaries/cif_core.dic'
dictionary named 'cif_core.dic' version 2.4.1 from 2010-06-29.

Automatic conversion script
Id: cif_fix_enum 1555 2011-01-17 13:19:09Z saulius 
;
_cod_original_sg_symbol_H-M 'P-1 '
_cod_database_code 7205851

loop_
_symmetry_equiv_pos_as_xyz
'x, y, z'
'-x, -y, -z'

loop_
_atom_site_label
_atom_site_type_symbol
_atom_site_fract_x
_atom_site_fract_y
_atom_site_fract_z
_atom_site_U_iso_or_equiv
_atom_site_adp_type
_atom_site_occupancy
_atom_site_symmetry_multiplicity
_atom_site_calc_flag
_atom_site_refinement_flags
_atom_site_disorder_assembly
_atom_site_disorder_group
C1 C 0.6990(4) 0.8268(4) 0.3710(2) 0.0425(10) Uani 1 1 d . . .
H1A H 0.7756 0.8717 0.3885 0.051 Uiso 1 1 calc R . .
C2 C 0.6520(5) 0.7595(4) 0.4082(2) 0.0519(12) Uani 1 1 d . . .
H2A H 0.6944 0.7659 0.4502 0.062 Uiso 1 1 calc R . .
C3 C 0.5465(4) 0.6875(3) 0.38188(19) 0.0358(9) Uani 1 1 d . . .
C4 C 0.4793(4) 0.6893(3) 0.31740(18) 0.0371(9) Uani 1 1 d . . .
H4A H 0.4055 0.6412 0.2977 0.045 Uiso 1 1 calc R . .
C5 C 0.5226(4) 0.7593(3) 0.28625(19) 0.0369(9) Uani 1 1 d . . .
C6 C 0.4661(4) 0.7685(3) 0.22139(19) 0.0402(10) Uani 1 1 d . . .
C7 C 0.3603(4) 0.6932(4) 0.1793(2) 0.0410(10) Uani 1 1 d . . .
H7A H 0.3268 0.6334 0.1920 0.049 Uiso 1 1 calc R . .
C8 C 0.3070(4) 0.7100(4) 0.1185(2) 0.0371(9) Uani 1 1 d . . .
C9 C 0.3567(4) 0.8005(4) 0.1049(2) 0.0421(10) Uani 1 1 d . . .
H9A H 0.3184 0.8186 0.0675 0.050 Uiso 1 1 calc R . .
C10 C 0.4624(4) 0.8685(4) 0.1440(2) 0.0378(9) Uani 1 1 d . . .
H10E H 0.4982 0.9260 0.1303 0.045 Uiso 1 1 calc R . .
C11 C 0.4950(4) 0.6077(3) 0.41475(19) 0.0341(8) Uani 1 1 d . . .
C12 C 0.1946(4) 0.6314(4) 0.0751(2) 0.0503(12) Uani 1 1 d . . .
C13 C 0.7168(4) 1.1080(3) 0.1971(2) 0.0374(9) Uani 1 1 d . . .
H13E H 0.6812 1.1509 0.2254 0.045 Uiso 1 1 calc R . .
C14 C 0.7622(4) 1.1524(4) 0.15716(19) 0.0381(9) Uani 1 1 d . . .
H14E H 0.7614 1.2274 0.1592 0.046 Uiso 1 1 calc R . .
C15 C 0.8125(4) 1.0898(3) 0.1111(2) 0.0400(9) Uani 1 1 d . . .
C16 C 0.8173(4) 0.9805(4) 0.1096(2) 0.0411(10) Uani 1 1 d . . .
H16E H 0.8489 0.9370 0.0795 0.049 Uiso 1 1 calc R . .
C17 C 0.7733(4) 0.9349(3) 0.1544(2) 0.0381(9) Uani 1 1 d . . .
C18 C 0.7706(4) 0.8179(3) 0.1562(2) 0.0395(9) Uani 1 1 d . . .
C19 C 0.8164(4) 0.7396(4) 0.1150(2) 0.0419(10) Uani 1 1 d . . .
H19E H 0.8426 0.7583 0.0814 0.050 Uiso 1 1 calc R . .
C20 C 0.8216(4) 0.6353(4) 0.1255(2) 0.0411(10) Uani 1 1 d . . .
C21 C 0.7938(4) 0.6103(3) 0.1772(2) 0.0401(10) Uani 1 1 d . . .
H21D H 0.8022 0.5420 0.1868 0.048 Uiso 1 1 calc R . .
C22 C 0.7519(4) 0.6934(3) 0.21525(19) 0.0369(9) Uani 1 1 d . . .
H22C H 0.7322 0.6747 0.2504 0.044 Uiso 1 1 calc R . .
C23 C 0.8668(4) 1.1429(4) 0.0682(2) 0.0468(11) Uani 1 1 d . . .
C24 C 0.8783(4) 0.5605(3) 0.08440(18) 0.0346(9) Uani 1 1 d . . .
C25 C 0.9522(4) 0.9367(3) 0.3083(2) 0.0354(9) Uani 1 1 d . . .
H25E H 0.9489 0.8690 0.2804 0.042 Uiso 1 1 calc R . .
C26 C 1.0656(4) 0.9928(4) 0.3469(2) 0.0433(10) Uani 1 1 d . . .
H26A H 1.1367 0.9599 0.3487 0.052 Uiso 1 1 calc R . .
C27 C 1.0709(4) 1.0969(4) 0.3819(2) 0.0420(10) Uani 1 1 d . . .
C28 C 0.9562(4) 1.1455(4) 0.38622(19) 0.0367(9) Uani 1 1 d . . .
H28A H 0.9582 1.2142 0.4128 0.044 Uiso 1 1 calc R . .
C29 C 0.8470(4) 1.0820(3) 0.3483(2) 0.0364(9) Uani 1 1 d . . .
C30 C 0.7242(4) 1.1145(4) 0.35023(19) 0.0398(10) Uani 1 1 d . . .
C31 C 0.7017(4) 1.2021(4) 0.3891(2) 0.0416(10) Uani 1 1 d . . .
H31A H 0.7676 1.2498 0.4189 0.050 Uiso 1 1 calc R . .
C32 C 0.5775(4) 1.2248(3) 0.38592(18) 0.0345(8) Uani 1 1 d . . .
C33 C 0.4826(4) 1.1533(4) 0.3390(2) 0.0422(10) Uani 1 1 d . . .
H33A H 0.4018 1.1677 0.3345 0.051 Uiso 1 1 calc R . .
C34 C 0.5045(4) 1.0625(4) 0.2993(2) 0.0437(10) Uani 1 1 d . . .
H34A H 0.4394 1.0154 0.2686 0.052 Uiso 1 1 calc R . .
C35 C 1.1926(4) 1.1710(4) 0.4176(2) 0.0441(10) Uani 1 1 d . . .
C36 C 0.5423(4) 1.3208(4) 0.4280(2) 0.0451(11) Uani 1 1 d . . .
Co1 Co 0.67802(5) 0.91368(4) 0.25714(3) 0.03454(12) Uani 1 1 d . . .
N1 N 0.6329(4) 0.8266(3) 0.30963(16) 0.0405(8) Uani 1 1 d . . .
N2 N 0.5157(3) 0.8528(3) 0.20256(17) 0.0379(8) Uani 1 1 d . . .
N3 N 0.7218(3) 0.9925(3) 0.19720(16) 0.0346(7) Uani 1 1 d . . .
N4 N 0.7357(3) 0.7930(3) 0.20992(17) 0.0402(8) Uani 1 1 d . . .
N5 N 0.8446(3) 0.9791(3) 0.31040(16) 0.0384(8) Uani 1 1 d . . .
N6 N 0.6237(3) 1.0416(3) 0.30531(15) 0.0313(7) Uani 1 1 d . . .
N7 N 0.1385(4) 0.9639(3) 0.20082(19) 0.0489(10) Uani 1 1 d . . .
N8 N 0.8762(4) 0.3953(4) 0.2908(2) 0.0551(11) Uani 1 1 d . . .
N9 N 0.7879(4) 0.1507(4) 0.53857(19) 0.0482(9) Uani 1 1 d . . .
O1 O 0.5703(3) 0.5899(3) 0.46191(13) 0.0396(7) Uani 1 1 d . . .
O2 O 0.3804(3) 0.5679(2) 0.39940(14) 0.0419(7) Uani 1 1 d . . .
O3 O 0.1607(3) 0.5489(2) 0.09138(14) 0.0393(6) Uani 1 1 d . . .
O4 O 0.1444(3) 0.6594(3) 0.02854(14) 0.0435(7) Uani 1 1 d . . .
O5 O 0.9084(3) 1.2449(2) 0.08176(14) 0.0404(7) Uani 1 1 d . . .
O6 O 0.8714(3) 1.0764(3) 0.01641(15) 0.0516(9) Uani 1 1 d . . .
O7 O 0.9047(3) 0.5843(2) 0.03698(13) 0.0399(7) Uani 1 1 d . . .
O8 O 0.9089(3) 0.4729(2) 0.10363(14) 0.0399(7) Uani 1 1 d . . .
O9 O 1.2866(3) 1.1260(3) 0.42873(14) 0.0425(7) Uani 1 1 d . . .
O10 O 1.1951(3) 1.2735(2) 0.43871(14) 0.0378(6) Uani 1 1 d . . .
O11 O 0.6364(3) 1.3767(2) 0.47075(14) 0.0396(7) Uani 1 1 d . . .
O12 O 0.4443(3) 1.3533(2) 0.41319(13) 0.0404(7) Uani 1 1 d . . .
O71 O 0.0978(3) 1.0517(3) 0.20283(16) 0.0530(9) Uani 1 1 d . . .
O72 O 0.0906(3) 0.8828(3) 0.15580(17) 0.0596(9) Uani 1 1 d . . .
O73 O 0.2248(3) 0.9541(3) 0.24208(15) 0.0464(7) Uani 1 1 d . . .
O81 O 0.9619(3) 0.3765(3) 0.26503(15) 0.0533(9) Uani 1 1 d . . .
O82 O 0.7880(3) 0.4287(3) 0.26147(14) 0.0466(8) Uani 1 1 d . . .
O83 O 0.8744(3) 0.3712(3) 0.34147(16) 0.0518(8) Uani 1 1 d . . .
O91 O 0.6828(3) 0.1033(3) 0.52279(16) 0.0537(9) Uani 1 1 d . . .
O92 O 0.8108(3) 0.2519(3) 0.56228(15) 0.0435(7) Uani 1 1 d . . .
O93 O 0.8761(3) 0.1015(3) 0.53161(14) 0.0471(7) Uani 1 1 d . . .
O1W O 0.7982(3) 0.6335(3) 0.66243(14) 0.0449(7) Uani 1 1 d . . .
H1X H 0.7423 0.6745 0.6816 0.054 Uiso 1 1 d R . .
H1Y H 0.8733 0.6824 0.6669 0.054 Uiso 1 1 d R . .
O2W O 0.8682(3) 0.4601(3) 0.58543(14) 0.0431(7) Uani 1 1 d . . .
H2X H 0.8390 0.3997 0.6018 0.052 Uiso 1 1 d R . .
H2Y H 0.9311 0.5115 0.6186 0.052 Uiso 1 1 d R . .
O3W O 0.8267(3) 0.5459(3) 0.47363(15) 0.0469(8) Uani 1 1 d . . .
H3X H 0.8820 0.6149 0.4838 0.056 Uiso 1 1 d R . .
H3Y H 0.7739 0.5337 0.4312 0.056 Uiso 1 1 d R . .
O4W O 0.1195(3) 0.3719(3) 0.16284(14) 0.0457(7) Uani 1 1 d . . .
H4X H 0.0510 0.3564 0.1807 0.055 Uiso 1 1 d R . .
H4Y H 0.1657 0.4440 0.1853 0.055 Uiso 1 1 d R . .
O5W O 0.2458(3) 0.3224(3) 0.06944(16) 0.0466(7) Uani 1 1 d . . .
H5X H 0.2562 0.2759 0.0312 0.056 Uiso 1 1 d R . .
H5Y H 0.3053 0.3893 0.0820 0.056 Uiso 1 1 d R . .
O6W O 0.0206(3) 0.1898(3) -0.02577(16) 0.0468(7) Uani 1 1 d . . .
H6X H -0.0186 0.1993 -0.0657 0.056 Uiso 1 1 d R . .
H6Y H -0.0176 0.1380 -0.0231 0.056 Uiso 1 1 d R . .
O7W O 0.1275(7) 0.5168(6) 0.2755(3) 0.0577(18) Uani 0.50 1 d P . .
H7X H 0.1274 0.5864 0.2871 0.069 Uiso 0.50 1 d PR . .
H7Y H 0.1925 0.5026 0.2994 0.069 Uiso 0.50 1 d PR . .
O8W O 0.6437(6) 0.6488(5) 0.7550(3) 0.0468(15) Uani 0.50 1 d P . .
H8X H 0.5969 0.6160 0.7730 0.056 Uiso 0.50 1 d PR . .
H8Y H 0.6632 0.7172 0.7743 0.056 Uiso 0.50 1 d PR . .
O9W O 0.0956(6) 0.7152(6) 0.2189(3) 0.0548(17) Uani 0.50 1 d P . .
H9X H 0.0173 0.7131 0.2052 0.066 Uiso 0.50 1 d PR . .
H9Y H 0.1299 0.7824 0.2352 0.066 Uiso 0.50 1 d PR . .
O10W O 0.9142(7) 0.6235(6) 0.3827(3) 0.0566(18) Uani 0.50 1 d P . .
H10X H 0.8516 0.5940 0.3514 0.068 Uiso 0.50 1 d PR . .
H10Y H 0.9167 0.6937 0.3917 0.068 Uiso 0.50 1 d PR . .
O11W O 0.5058(7) 0.5155(5) 0.9165(3) 0.0503(16) Uani 0.50 1 d P . .
H11X H 0.4603 0.4750 0.8813 0.060 Uiso 0.50 1 d PR . .
H11Y H 0.5449 0.4747 0.9382 0.060 Uiso 0.50 1 d PR . .
O12W O 0.3557(6) 0.6902(6) 0.9542(3) 0.0522(16) Uani 0.50 1 d P . .
H12X H 0.3964 0.7340 0.9894 0.063 Uiso 0.50 1 d PR . .
H12Y H 0.2872 0.6606 0.9584 0.063 Uiso 0.50 1 d PR . .
O13W O 0.3967(7) 0.1572(6) 0.0745(4) 0.0617(19) Uani 0.50 1 d P . .
H13X H 0.4085 0.1625 0.0387 0.074 Uiso 0.50 1 d PR . .
H13Y H 0.4347 0.1065 0.0871 0.074 Uiso 0.50 1 d PR . .
Sm1 Sm 0.69867(2) 0.553414(17) 0.548779(10) 0.03444(6) Uani 1 1 d . . .
Sm2 Sm 0.04029(2) 0.368468(18) 0.050589(10) 0.03731(7) Uani 1 1 d . . .

loop_
_atom_site_aniso_label
_atom_site_aniso_U_11
_atom_site_aniso_U_22
_atom_site_aniso_U_33
_atom_site_aniso_U_23
_atom_site_aniso_U_13
_atom_site_aniso_U_12
C1 0.038(2) 0.038(2) 0.049(2) 0.027(2) -0.0077(19) 0.0037(18)
C2 0.070(3) 0.041(3) 0.042(2) 0.014(2) 0.010(2) -0.005(2)
C3 0.034(2) 0.040(2) 0.039(2) 0.0162(18) 0.0108(17) 0.0158(17)
C4 0.044(2) 0.036(2) 0.031(2) 0.0093(17) 0.0072(17) 0.0095(18)
C5 0.046(2) 0.035(2) 0.035(2) 0.0101(17) 0.0165(18) 0.0103(18)
C6 0.051(3) 0.035(2) 0.036(2) 0.0088(17) 0.0208(19) -0.0103(19)
C7 0.035(2) 0.045(2) 0.049(2) 0.022(2) 0.0133(18) 0.0058(18)
C8 0.036(2) 0.041(2) 0.039(2) 0.0132(18) 0.0150(17) 0.0074(18)
C9 0.046(2) 0.046(3) 0.040(2) 0.021(2) 0.0133(19) 0.007(2)
C10 0.041(2) 0.040(2) 0.046(2) 0.0219(19) 0.0248(19) 0.0111(18)
C11 0.045(2) 0.0279(19) 0.034(2) 0.0093(15) 0.0167(17) 0.0071(16)
C12 0.044(3) 0.048(3) 0.052(3) 0.013(2) 0.008(2) -0.017(2)
C13 0.035(2) 0.034(2) 0.054(2) 0.0179(19) 0.0253(19) 0.0061(17)
C14 0.036(2) 0.041(2) 0.036(2) 0.0072(17) 0.0174(17) -0.0122(18)
C15 0.044(2) 0.032(2) 0.045(2) 0.0048(18) 0.0162(19) 0.0098(18)
C16 0.041(2) 0.033(2) 0.048(2) 0.0171(18) 0.0121(19) -0.0170(18)
C17 0.043(2) 0.033(2) 0.046(2) 0.0112(17) 0.0249(19) 0.0016(17)
C18 0.046(2) 0.035(2) 0.045(2) 0.0139(18) 0.0189(19) 0.0167(19)
C19 0.049(2) 0.050(3) 0.042(2) 0.026(2) 0.0201(19) 0.027(2)
C20 0.046(2) 0.040(2) 0.037(2) -0.0017(18) 0.0199(19) 0.0095(19)
C21 0.046(2) 0.026(2) 0.057(3) 0.0109(18) 0.028(2) 0.0095(17)
C22 0.041(2) 0.039(2) 0.033(2) 0.0097(17) 0.0109(17) 0.0117(18)
C23 0.053(3) 0.047(3) 0.051(3) 0.014(2) 0.028(2) 0.019(2)
C24 0.032(2) 0.040(2) 0.032(2) 0.0044(17) 0.0103(16) 0.0113(17)
C25 0.034(2) 0.029(2) 0.042(2) 0.0081(17) 0.0072(17) 0.0060(16)
C26 0.043(2) 0.035(2) 0.047(2) 0.0075(19) 0.011(2) -0.0071(18)
C27 0.042(2) 0.035(2) 0.049(2) 0.0097(19) 0.016(2) 0.0010(18)
C28 0.037(2) 0.038(2) 0.034(2) 0.0092(17) 0.0082(16) 0.0008(17)
C29 0.036(2) 0.034(2) 0.044(2) 0.0096(17) 0.0174(18) 0.0126(17)
C30 0.026(2) 0.058(3) 0.035(2) 0.0132(19) 0.0005(16) 0.0194(18)
C31 0.0233(19) 0.044(2) 0.056(3) 0.012(2) 0.0088(18) 0.0054(17)
C32 0.042(2) 0.033(2) 0.0317(19) 0.0108(16) 0.0116(17) 0.0095(17)
C33 0.032(2) 0.050(3) 0.039(2) 0.0025(19) 0.0094(17) -0.0064(18)
C34 0.047(3) 0.047(3) 0.041(2) 0.018(2) 0.0087(19) 0.016(2)
C35 0.051(3) 0.033(2) 0.042(2) 0.0096(18) 0.0008(19) -0.0005(19)
C36 0.056(3) 0.033(2) 0.039(2) -0.0058(18) 0.008(2) 0.015(2)
Co1 0.0401(3) 0.0331(3) 0.0341(3) 0.0102(2) 0.0138(2) 0.0084(2)
N1 0.051(2) 0.0390(19) 0.0348(18) 0.0115(15) 0.0141(16) 0.0105(16)
N2 0.042(2) 0.0364(19) 0.0412(19) 0.0180(15) 0.0132(16) 0.0090(15)
N3 0.0387(19) 0.0342(18) 0.0363(18) 0.0156(14) 0.0140(14) 0.0057(14)
N4 0.041(2) 0.041(2) 0.0396(19) 0.0080(15) 0.0101(16) 0.0138(16)
N5 0.0363(18) 0.044(2) 0.0326(17) 0.0075(15) 0.0062(14) 0.0062(15)
N6 0.0383(18) 0.0243(15) 0.0366(17) 0.0106(13) 0.0175(14) 0.0040(13)
N7 0.060(3) 0.048(2) 0.044(2) 0.0159(19) 0.020(2) 0.009(2)
N8 0.064(3) 0.055(3) 0.044(2) 0.015(2) 0.007(2) 0.007(2)
N9 0.043(2) 0.057(3) 0.051(2) 0.014(2) 0.0202(18) 0.013(2)
O1 0.0378(16) 0.0497(18) 0.0369(15) 0.0162(13) 0.0119(12) 0.0149(13)
O2 0.0466(17) 0.0410(17) 0.0402(16) 0.0158(13) 0.0068(13) 0.0134(14)
O3 0.0403(16) 0.0382(16) 0.0422(16) 0.0100(13) 0.0132(13) 0.0130(13)
O4 0.0467(18) 0.0459(18) 0.0389(16) 0.0147(13) 0.0132(13) -0.0019(14)
O5 0.0433(16) 0.0402(16) 0.0427(16) 0.0127(13) 0.0154(13) 0.0140(13)
O6 0.054(2) 0.056(2) 0.0443(18) 0.0113(15) 0.0215(15) -0.0142(16)
O7 0.0465(17) 0.0387(16) 0.0369(15) 0.0097(13) 0.0135(13) 0.0104(13)
O8 0.0436(16) 0.0340(15) 0.0445(16) 0.0107(13) 0.0140(13) 0.0088(13)
O9 0.0424(17) 0.0463(17) 0.0430(16) 0.0150(13) 0.0134(13) 0.0119(13)
O10 0.0333(15) 0.0401(16) 0.0412(15) 0.0098(13) 0.0110(12) 0.0075(12)
O11 0.0415(17) 0.0419(17) 0.0411(16) 0.0144(13) 0.0163(13) 0.0106(13)
O12 0.0468(17) 0.0433(17) 0.0309(14) 0.0035(12) 0.0086(12) 0.0210(14)
O71 0.052(2) 0.048(2) 0.055(2) 0.0275(16) -0.0083(15) 0.0115(16)
O72 0.061(2) 0.067(2) 0.048(2) 0.0041(17) 0.0211(17) 0.0029(18)
O73 0.0366(16) 0.058(2) 0.0471(18) 0.0153(15) 0.0098(14) 0.0174(15)
O81 0.065(2) 0.069(2) 0.0409(17) 0.0254(16) 0.0272(16) 0.0230(18)
O82 0.056(2) 0.0512(19) 0.0377(16) 0.0159(14) 0.0191(15) 0.0057(16)
O83 0.061(2) 0.053(2) 0.0480(19) 0.0214(16) 0.0206(16) 0.0047(16)
O91 0.0454(19) 0.0491(19) 0.058(2) 0.0226(16) -0.0108(15) 0.0042(15)
O92 0.0328(15) 0.057(2) 0.0476(17) 0.0182(15) 0.0165(13) 0.0121(14)
O93 0.0531(19) 0.0523(19) 0.0395(16) 0.0157(14) 0.0121(14) 0.0148(16)
O1W 0.0515(19) 0.0484(19) 0.0388(16) 0.0224(14) 0.0085(14) 0.0083(15)
O2W 0.0450(17) 0.0425(17) 0.0449(17) 0.0122(14) 0.0122(14) 0.0162(14)
O3W 0.0467(18) 0.0497(18) 0.0433(17) 0.0076(14) 0.0185(14) -0.0062(14)
O4W 0.058(2) 0.0457(18) 0.0423(17) 0.0192(14) 0.0179(15) 0.0186(15)
O5W 0.0399(17) 0.0389(17) 0.065(2) 0.0150(15) 0.0156(15) 0.0144(13)
O6W 0.0467(18) 0.0430(18) 0.0560(19) 0.0119(15) 0.0214(15) 0.0129(14)
O7W 0.078(5) 0.050(4) 0.060(4) 0.032(3) 0.022(4) 0.029(4)
O8W 0.059(4) 0.036(3) 0.044(3) 0.002(3) 0.022(3) -0.003(3)
O9W 0.047(4) 0.056(4) 0.064(4) 0.015(3) 0.025(3) -0.001(3)
O10W 0.059(4) 0.073(5) 0.037(3) 0.012(3) 0.017(3) -0.005(4)
O11W 0.079(5) 0.032(3) 0.043(3) 0.007(3) 0.020(3) 0.017(3)
O12W 0.050(4) 0.063(4) 0.051(4) 0.024(3) 0.018(3) 0.014(3)
O13W 0.051(4) 0.057(4) 0.074(5) 0.006(4) 0.020(4) 0.004(3)
Sm1 0.03618(12) 0.03383(12) 0.03667(12) 0.01113(9) 0.01160(9) 0.01032(9)
Sm2 0.04103(13) 0.03905(13) 0.03652(12) 0.01254(9) 0.01424(9) 0.01068(9)

loop_
_atom_type_symbol
_atom_type_description
_atom_type_scat_dispersion_real
_atom_type_scat_dispersion_imag
_atom_type_scat_source
C C 0.0033 0.0016 'International Tables Vol C Tables 4.2.6.8 and 6.1.1.4'
H H 0.0000 0.0000 'International Tables Vol C Tables 4.2.6.8 and 6.1.1.4'
N N 0.0061 0.0033 'International Tables Vol C Tables 4.2.6.8 and 6.1.1.4'
O O 0.0106 0.0060 'International Tables Vol C Tables 4.2.6.8 and 6.1.1.4'
Co Co 0.3494 0.9721 'International Tables Vol C Tables 4.2.6.8 and 6.1.1.4'
Sm Sm -0.1638 3.4418 'International Tables Vol C Tables 4.2.6.8 and 6.1.1.4'

loop_
_geom_angle_atom_site_label_1
_geom_angle_atom_site_label_2
_geom_angle_atom_site_label_3
_geom_angle
_geom_angle_site_symmetry_1
_geom_angle_site_symmetry_3
_geom_angle_publ_flag
N1 C1 C2 121.9(4) . . ?
N1 C1 H1A 119.0 . . ?
C2 C1 H1A 119.0 . . ?
C3 C2 C1 119.8(4) . . ?
C3 C2 H2A 120.1 . . ?
C1 C2 H2A 120.1 . . ?
C2 C3 C4 116.8(4) . . ?
C2 C3 C11 123.9(4) . . ?
C4 C3 C11 119.4(4) . . ?
C5 C4 C3 121.2(4) . . ?
C5 C4 H4A 119.4 . . ?
C3 C4 H4A 119.4 . . ?
C4 C5 N1 123.2(4) . . ?
C4 C5 C6 126.9(4) . . ?
N1 C5 C6 109.7(3) . . ?
N2 C6 C7 119.8(4) . . ?
N2 C6 C5 117.0(3) . . ?
C7 C6 C5 123.1(4) . . ?
C8 C7 C6 120.2(4) . . ?
C8 C7 H7A 119.9 . . ?
C6 C7 H7A 119.9 . . ?
C9 C8 C7 116.3(4) . . ?
C9 C8 C12 123.9(4) . . ?
C7 C8 C12 119.7(4) . . ?
C8 C9 C10 122.9(4) . . ?
C8 C9 H9A 118.6 . . ?
C10 C9 H9A 118.6 . . ?
N2 C10 C9 121.2(3) . . ?
N2 C10 H10E 119.4 . . ?
C9 C10 H10E 119.4 . . ?
O1 C11 O2 121.9(3) . . ?
O1 C11 C3 115.8(3) . . ?
O2 C11 C3 122.1(3) . . ?
O4 C12 O3 126.2(4) . . ?
O4 C12 C8 115.7(4) . . ?
O3 C12 C8 118.0(4) . . ?
C14 C13 N3 120.5(4) . . ?
C14 C13 H13E 119.8 . . ?
N3 C13 H13E 119.8 . . ?
C13 C14 C15 122.1(4) . . ?
C13 C14 H14E 118.9 . . ?
C15 C14 H14E 118.9 . . ?
C16 C15 C14 118.8(4) . . ?
C16 C15 C23 120.2(4) . . ?
C14 C15 C23 120.9(4) . . ?
C15 C16 C17 118.6(4) . . ?
C15 C16 H16E 120.7 . . ?
C17 C16 H16E 120.7 . . ?
N3 C17 C16 123.3(4) . . ?
N3 C17 C18 113.3(3) . . ?
C16 C17 C18 123.3(4) . . ?
C19 C18 N4 121.6(3) . . ?
C19 C18 C17 124.1(4) . . ?
N4 C18 C17 113.5(3) . . ?
C20 C19 C18 119.0(4) . . ?
C20 C19 H19E 120.5 . . ?
C18 C19 H19E 120.5 . . ?
C21 C20 C19 120.9(4) . . ?
C21 C20 C24 121.8(4) . . ?
C19 C20 C24 116.5(4) . . ?
C20 C21 C22 115.5(4) . . ?
C20 C21 H21D 122.2 . . ?
C22 C21 H21D 122.2 . . ?
N4 C22 C21 130.8(4) . . ?
N4 C22 H22C 114.6 . . ?
C21 C22 H22C 114.6 . . ?
O5 C23 O6 122.3(4) . . ?
O5 C23 C15 122.8(4) . . ?
O6 C23 C15 114.9(4) . . ?
O7 C24 O8 122.3(3) . . ?
O7 C24 C20 121.6(4) . . ?
O8 C24 C20 115.8(3) . . ?
N5 C25 C26 121.3(4) . . ?
N5 C25 H25E 119.4 . . ?
C26 C25 H25E 119.4 . . ?
C27 C26 C25 118.6(4) . . ?
C27 C26 H26A 120.7 . . ?
C25 C26 H26A 120.7 . . ?
C26 C27 C28 121.4(4) . . ?
C26 C27 C35 122.3(4) . . ?
C28 C27 C35 116.3(4) . . ?
C29 C28 C27 115.7(4) . . ?
C29 C28 H28A 122.2 . . ?
C27 C28 H28A 122.2 . . ?
N5 C29 C28 121.7(3) . . ?
N5 C29 C30 115.6(3) . . ?
C28 C29 C30 122.5(4) . . ?
C31 C30 N6 119.2(3) . . ?
C31 C30 C29 126.9(4) . . ?
N6 C30 C29 113.9(3) . . ?
C30 C31 C32 121.4(4) . . ?
C30 C31 H31A 119.3 . . ?
C32 C31 H31A 119.3 . . ?
C33 C32 C31 117.0(4) . . ?
C33 C32 C36 117.5(4) . . ?
C31 C32 C36 125.5(4) . . ?
C34 C33 C32 122.0(4) . . ?
C34 C33 H33A 119.0 . . ?
C32 C33 H33A 119.0 . . ?
C33 C34 N6 119.1(4) . . ?
C33 C34 H34A 120.4 . . ?
N6 C34 H34A 120.4 . . ?
O9 C35 O10 122.0(3) . . ?
O9 C35 C27 117.6(4) . . ?
O10 C35 C27 120.3(4) . . ?
O12 C36 O11 124.4(3) . . ?
O12 C36 C32 122.2(4) . . ?
O11 C36 C32 111.3(4) . . ?
N1 Co1 N4 91.53(16) . . ?
N1 Co1 N2 84.31(15) . . ?
N4 Co1 N2 86.72(15) . . ?
N1 Co1 N3 175.18(15) . . ?
N4 Co1 N3 84.30(15) . . ?
N2 Co1 N3 93.02(15) . . ?
N1 Co1 N5 97.94(16) . . ?
N4 Co1 N5 93.23(16) . . ?
N2 Co1 N5 177.75(15) . . ?
N3 Co1 N5 84.74(15) . . ?
N1 Co1 N6 90.23(15) . . ?
N4 Co1 N6 177.85(15) . . ?
N2 Co1 N6 94.69(15) . . ?
N3 Co1 N6 93.99(14) . . ?
N5 Co1 N6 85.29(15) . . ?
C5 N1 C1 116.8(3) . . ?
C5 N1 Co1 116.3(2) . . ?
C1 N1 Co1 126.9(2) . . ?
C6 N2 C10 119.2(3) . . ?
C6 N2 Co1 110.5(2) . . ?
C10 N2 Co1 128.6(2) . . ?
C17 N3 C13 116.7(2) . . ?
C17 N3 Co1 115.2(2) . . ?
C13 N3 Co1 127.8(2) . . ?
C22 N4 C18 112.0(2) . . ?
C22 N4 Co1 135.3(3) . . ?
C18 N4 Co1 112.7(2) . . ?
C25 N5 C29 120.9(3) . . ?
C25 N5 Co1 126.5(2) . . ?
C29 N5 Co1 112.4(2) . . ?
C34 N6 C30 121.1(3) . . ?
C34 N6 Co1 126.9(2) . . ?
C30 N6 Co1 112.01(19) . . ?
O73 N7 O71 121.3(4) . . ?
O73 N7 O72 118.8(4) . . ?
O71 N7 O72 119.9(4) . . ?
O82 N8 O83 120.2(5) . . ?
O82 N8 O81 117.8(4) . . ?
O83 N8 O81 121.6(4) . . ?
O91 N9 O93 122.0(4) . . ?
O91 N9 O92 120.3(4) . . ?
O93 N9 O92 117.7(4) . . ?
C11 O1 Sm1 177.2(2) . . ?
C11 O2 Sm1 121.82(18) . 2_666 ?
C12 O3 Sm2 142.1(2) . . ?
C12 O4 Sm2 143.7(2) . 2_565 ?
C23 O5 Sm2 139.41(19) . 1_665 ?
C24 O7 Sm2 178.5(2) . 2_665 ?
C24 O8 Sm2 116.90(17) . 1_655 ?
C35 O10 Sm1 144.5(2) . 2_776 ?
C36 O11 Sm1 140.42(19) . 1_565 ?
C36 O12 Sm1 144.5(2) . 2_676 ?
Sm1 O1W H1X 109.5 . . ?
Sm1 O1W H1Y 109.4 . . ?
H1X O1W H1Y 109.7 . . ?
Sm1 O2W H2X 109.6 . . ?
Sm1 O2W H2Y 109.5 . . ?
H2X O2W H2Y 109.4 . . ?
Sm1 O3W H3X 109.7 . . ?
Sm1 O3W H3Y 109.2 . . ?
H3X O3W H3Y 109.4 . . ?
Sm2 O4W H4X 109.4 . . ?
Sm2 O4W H4Y 109.6 . . ?
H4X O4W H4Y 109.5 . . ?
Sm2 O5W H5X 109.6 . . ?
Sm2 O5W H5Y 109.6 . . ?
H5X O5W H5Y 109.3 . . ?
Sm2 O6W H6X 106.7 . . ?
Sm2 O6W H6Y 120.9 . . ?
H6X O6W H6Y 103.7 . . ?
H7X O7W H7Y 106.7 . . ?
H8X O8W H8Y 109.4 . . ?
H9X O9W H9Y 109.4 . . ?
H10X O10W H10Y 109.2 . . ?
H11X O11W H11Y 109.6 . . ?
H12X O12W H12Y 109.4 . . ?
H13X O13W H13Y 109.5 . . ?
O12 Sm1 O1 74.54(10) 2_676 . ?
O12 Sm1 O10 84.99(11) 2_676 2_776 ?
O1 Sm1 O10 85.02(11) . 2_776 ?
O12 Sm1 O2 78.07(11) 2_676 2_666 ?
O1 Sm1 O2 118.84(11) . 2_666 ?
O10 Sm1 O2 144.87(10) 2_776 2_666 ?
O12 Sm1 O2W 139.63(10) 2_676 . ?
O1 Sm1 O2W 145.55(10) . . ?
O10 Sm1 O2W 99.81(11) 2_776 . ?
O2 Sm1 O2W 75.43(11) 2_666 . ?
O12 Sm1 O11 121.19(10) 2_676 1_545 ?
O1 Sm1 O11 74.73(10) . 1_545 ?
O10 Sm1 O11 139.51(10) 2_776 1_545 ?
O2 Sm1 O11 74.84(10) 2_666 1_545 ?
O2W Sm1 O11 80.09(10) . 1_545 ?
O12 Sm1 O3W 143.60(11) 2_676 . ?
O1 Sm1 O3W 77.00(11) . . ?
O10 Sm1 O3W 70.29(10) 2_776 . ?
O2 Sm1 O3W 136.55(11) 2_666 . ?
O2W Sm1 O3W 72.80(11) . . ?
O11 Sm1 O3W 71.16(10) 1_545 . ?
O12 Sm1 O1W 74.85(10) 2_676 . ?
O1 Sm1 O1W 142.20(11) . . ?
O10 Sm1 O1W 70.70(10) 2_776 . ?
O2 Sm1 O1W 75.22(10) 2_666 . ?
O2W Sm1 O1W 69.30(11) . . ?
O11 Sm1 O1W 141.47(10) 1_545 . ?
O3W Sm1 O1W 118.49(11) . . ?
O4 Sm2 O7 74.26(10) 2_565 2_665 ?
O4 Sm2 O5 77.04(10) 2_565 1_445 ?
O7 Sm2 O5 144.37(10) 2_665 1_445 ?
O4 Sm2 O3 120.16(10) 2_565 . ?
O7 Sm2 O3 74.81(10) 2_665 . ?
O5 Sm2 O3 139.25(10) 1_445 . ?
O4 Sm2 O5W 141.96(12) 2_565 . ?
O7 Sm2 O5W 81.17(11) 2_665 . ?
O5 Sm2 O5W 110.58(10) 1_445 . ?
O3 Sm2 O5W 79.25(10) . . ?
O4 Sm2 O8 76.94(11) 2_565 1_455 ?
O7 Sm2 O8 120.73(10) 2_665 1_455 ?
O5 Sm2 O8 71.54(10) 1_445 1_455 ?
O3 Sm2 O8 76.93(10) . 1_455 ?
O5W Sm2 O8 141.09(11) . 1_455 ?
O4 Sm2 O4W 141.66(11) 2_565 . ?
O7 Sm2 O4W 143.49(11) 2_665 . ?
O5 Sm2 O4W 69.51(11) 1_445 . ?
O3 Sm2 O4W 78.03(11) . . ?
O5W Sm2 O4W 70.09(11) . . ?
O8 Sm2 O4W 75.14(10) 1_455 . ?
O4 Sm2 O6W 70.47(11) 2_565 . ?
O7 Sm2 O6W 75.41(10) 2_665 . ?
O5 Sm2 O6W 75.42(10) 1_445 . ?
O3 Sm2 O6W 143.38(10) . . ?
O5W Sm2 O6W 75.56(11) . . ?
O8 Sm2 O6W 137.72(10) 1_455 . ?
O4W Sm2 O6W 116.58(11) . . ?

loop_
_geom_bond_atom_site_label_1
_geom_bond_atom_site_label_2
_geom_bond_distance
_geom_bond_site_symmetry_2
_geom_bond_publ_flag
C1 N1 1.398(4) . ?
C1 C2 1.444(6) . ?
C1 H1A 0.9300 . ?
C2 C3 1.344(6) . ?
C2 H2A 0.9300 . ?
C3 C4 1.467(6) . ?
C3 C11 1.502(6) . ?
C4 C5 1.346(6) . ?
C4 H4A 0.9300 . ?
C5 N1 1.353(4) . ?
C5 C6 1.472(6) . ?
C6 N2 1.332(4) . ?
C6 C7 1.441(6) . ?
C7 C8 1.417(6) . ?
C7 H7A 0.9300 . ?
C8 C9 1.335(6) . ?
C8 C12 1.513(6) . ?
C9 C10 1.381(6) . ?
C9 H9A 0.9300 . ?
C10 N2 1.368(4) . ?
C10 H10E 0.9300 . ?
C11 O1 1.263(4) . ?
C11 O2 1.274(4) . ?
C12 O4 1.200(5) . ?
C12 O3 1.217(5) . ?
C13 C14 1.313(5) . ?
C13 N3 1.450(4) . ?
C13 H13E 0.9300 . ?
C14 C15 1.416(6) . ?
C14 H14E 0.9300 . ?
C15 C16 1.367(6) . ?
C15 C23 1.478(6) . ?
C16 C17 1.409(5) . ?
C16 H16E 0.9300 . ?
C17 N3 1.346(4) . ?
C17 C18 1.468(6) . ?
C18 C19 1.416(6) . ?
C18 N4 1.428(4) . ?
C19 C20 1.375(6) . ?
C19 H19E 0.9300 . ?
C20 C21 1.352(6) . ?
C20 C24 1.466(5) . ?
C21 C22 1.389(6) . ?
C21 H21D 0.9300 . ?
C22 N4 1.302(4) . ?
C22 H22C 0.9300 . ?
C23 O5 1.261(5) . ?
C23 O6 1.289(5) . ?
C24 O7 1.247(4) . ?
C24 O8 1.305(4) . ?
C25 N5 1.373(4) . ?
C25 C26 1.386(6) . ?
C25 H25E 0.9300 . ?
C26 C27 1.357(6) . ?
C26 H26A 0.9300 . ?
C27 C28 1.493(6) . ?
C27 C35 1.516(6) . ?
C28 C29 1.378(6) . ?
C28 H28A 0.9300 . ?
C29 N5 1.377(4) . ?
C29 C30 1.484(5) . ?
C30 C31 1.330(6) . ?
C30 N6 1.414(4) . ?
C31 C32 1.440(6) . ?
C31 H31A 0.9300 . ?
C32 C33 1.391(6) . ?
C32 C36 1.505(5) . ?
C33 C34 1.365(6) . ?
C33 H33A 0.9300 . ?
C34 N6 1.372(5) . ?
C34 H34A 0.9300 . ?
C35 O9 1.243(5) . ?
C35 O10 1.264(4) . ?
C36 O12 1.209(5) . ?
C36 O11 1.275(4) . ?
Co1 N1 1.875(4) . ?
Co1 N4 1.908(4) . ?
Co1 N2 1.924(4) . ?
Co1 N3 1.940(3) . ?
Co1 N5 1.962(4) . ?
Co1 N6 1.964(3) . ?
N7 O73 1.208(5) . ?
N7 O71 1.226(5) . ?
N7 O72 1.241(5) . ?
N8 O82 1.216(5) . ?
N8 O83 1.234(5) . ?
N8 O81 1.248(5) . ?
N9 O91 1.205(5) . ?
N9 O93 1.240(5) . ?
N9 O92 1.241(5) . ?
O1 Sm1 2.290(3) . ?
O2 Sm1 2.318(3) 2_666 ?
O3 Sm2 2.391(3) . ?
O4 Sm2 2.334(3) 2_565 ?
O5 Sm2 2.356(3) 1_665 ?
O7 Sm2 2.349(3) 2_665 ?
O8 Sm2 2.412(3) 1_655 ?
O10 Sm1 2.296(3) 2_776 ?
O11 Sm1 2.432(3) 1_565 ?
O12 Sm1 2.290(3) 2_676 ?
O1W Sm1 2.466(3) . ?
O1W H1X 0.9673 . ?
O1W H1Y 0.9656 . ?
O2W Sm1 2.402(3) . ?
O2W H2X 0.9654 . ?
O2W H2Y 0.9647 . ?
O3W Sm1 2.443(3) . ?
O3W H3X 0.9644 . ?
O3W H3Y 0.9661 . ?
O4W Sm2 2.444(3) . ?
O4W H4X 0.9665 . ?
O4W H4Y 0.9640 . ?
O5W Sm2 2.399(3) . ?
O5W H5X 0.9648 . ?
O5W H5Y 0.9646 . ?
O6W Sm2 2.463(3) . ?
O6W H6X 0.9338 . ?
O6W H6Y 0.7622 . ?
O7W H7X 0.8544 . ?
O7W H7Y 0.8575 . ?
O8W H8X 0.8552 . ?
O8W H8Y 0.8536 . ?
O9W H9X 0.8574 . ?
O9W H9Y 0.8536 . ?
O10W H10X 0.8552 . ?
O10W H10Y 0.8545 . ?
O11W H11X 0.8540 . ?
O11W H11Y 0.8571 . ?
O12W H12X 0.8539 . ?
O12W H12Y 0.8558 . ?
O13W H13X 0.8546 . ?
O13W H13Y 0.8571 . ?
Sm1 O12 2.290(3) 2_676 ?
Sm1 O10 2.296(3) 2_776 ?
Sm1 O2 2.318(3) 2_666 ?
Sm1 O11 2.432(3) 1_545 ?
Sm2 O4 2.334(3) 2_565 ?
Sm2 O7 2.349(3) 2_665 ?
Sm2 O5 2.356(3) 1_445 ?
Sm2 O8 2.413(3) 1_455 ?

loop_
_geom_torsion_atom_site_label_1
_geom_torsion_atom_site_label_2
_geom_torsion_atom_site_label_3
_geom_torsion_atom_site_label_4
_geom_torsion
_geom_torsion_site_symmetry_1
_geom_torsion_site_symmetry_2
_geom_torsion_site_symmetry_3
_geom_torsion_site_symmetry_4
_geom_torsion_publ_flag
N1 C1 C2 C3 5.5(7) . . . . ?
C1 C2 C3 C4 -5.3(7) . . . . ?
C1 C2 C3 C11 175.2(4) . . . . ?
C2 C3 C4 C5 0.6(6) . . . . ?
C11 C3 C4 C5 -179.8(4) . . . . ?
C3 C4 C5 N1 4.6(6) . . . . ?
C3 C4 C5 C6 178.9(4) . . . . ?
C4 C5 C6 N2 171.7(4) . . . . ?
N1 C5 C6 N2 -13.3(5) . . . . ?
C4 C5 C6 C7 -6.8(7) . . . . ?
N1 C5 C6 C7 168.1(4) . . . . ?
N2 C6 C7 C8 -1.5(6) . . . . ?
C5 C6 C7 C8 177.0(4) . . . . ?
C6 C7 C8 C9 -3.0(6) . . . . ?
C6 C7 C8 C12 -179.0(4) . . . . ?
C7 C8 C9 C10 7.1(7) . . . . ?
C12 C8 C9 C10 -177.1(4) . . . . ?
C8 C9 C10 N2 -6.8(7) . . . . ?
C2 C3 C11 O1 -18.0(6) . . . . ?
C4 C3 C11 O1 162.4(3) . . . . ?
C2 C3 C11 O2 156.3(4) . . . . ?
C4 C3 C11 O2 -23.3(5) . . . . ?
C9 C8 C12 O4 -5.8(7) . . . . ?
C7 C8 C12 O4 169.9(4) . . . . ?
C9 C8 C12 O3 177.0(4) . . . . ?
C7 C8 C12 O3 -7.4(7) . . . . ?
N3 C13 C14 C15 2.9(6) . . . . ?
C13 C14 C15 C16 -2.1(7) . . . . ?
C13 C14 C15 C23 -177.9(4) . . . . ?
C14 C15 C16 C17 -0.7(7) . . . . ?
C23 C15 C16 C17 175.1(4) . . . . ?
C15 C16 C17 N3 2.9(7) . . . . ?
C15 C16 C17 C18 178.2(4) . . . . ?
N3 C17 C18 C19 178.5(4) . . . . ?
C16 C17 C18 C19 2.8(7) . . . . ?
N3 C17 C18 N4 -11.1(5) . . . . ?
C16 C17 C18 N4 173.2(4) . . . . ?
N4 C18 C19 C20 3.2(7) . . . . ?
C17 C18 C19 C20 172.9(4) . . . . ?
C18 C19 C20 C21 -5.7(7) . . . . ?
C18 C19 C20 C24 -175.6(4) . . . . ?
C19 C20 C21 C22 4.5(7) . . . . ?
C24 C20 C21 C22 173.9(4) . . . . ?
C20 C21 C22 N4 -0.8(7) . . . . ?
C16 C15 C23 O5 -152.1(4) . . . . ?
C14 C15 C23 O5 23.7(7) . . . . ?
C16 C15 C23 O6 26.3(6) . . . . ?
C14 C15 C23 O6 -158.0(4) . . . . ?
C21 C20 C24 O7 -179.4(4) . . . . ?
C19 C20 C24 O7 -9.6(6) . . . . ?
C21 C20 C24 O8 -5.2(6) . . . . ?
C19 C20 C24 O8 164.6(4) . . . . ?
N5 C25 C26 C27 -7.4(6) . . . . ?
C25 C26 C27 C28 8.1(7) . . . . ?
C25 C26 C27 C35 -170.6(4) . . . . ?
C26 C27 C28 C29 -5.4(6) . . . . ?
C35 C27 C28 C29 173.3(4) . . . . ?
C27 C28 C29 N5 1.8(6) . . . . ?
C27 C28 C29 C30 175.5(4) . . . . ?
N5 C29 C30 C31 170.6(4) . . . . ?
C28 C29 C30 C31 -3.5(7) . . . . ?
N5 C29 C30 N6 -9.2(5) . . . . ?
C28 C29 C30 N6 176.8(4) . . . . ?
N6 C30 C31 C32 -0.6(7) . . . . ?
C29 C30 C31 C32 179.7(4) . . . . ?
C30 C31 C32 C33 -2.3(7) . . . . ?
C30 C31 C32 C36 179.4(4) . . . . ?
C31 C32 C33 C34 2.9(7) . . . . ?
C36 C32 C33 C34 -178.6(4) . . . . ?
C32 C33 C34 N6 -0.7(7) . . . . ?
C26 C27 C35 O9 -19.2(6) . . . . ?
C28 C27 C35 O9 162.0(4) . . . . ?
C26 C27 C35 O10 165.4(4) . . . . ?
C28 C27 C35 O10 -13.3(6) . . . . ?
C33 C32 C36 O12 -18.8(6) . . . . ?
C31 C32 C36 O12 159.5(4) . . . . ?
C33 C32 C36 O11 176.9(4) . . . . ?
C31 C32 C36 O11 -4.8(6) . . . . ?
C4 C5 N1 C1 -4.5(5) . . . . ?
C6 C5 N1 C1 -179.6(3) . . . . ?
C4 C5 N1 Co1 177.8(3) . . . . ?
C6 C5 N1 Co1 2.6(4) . . . . ?
C2 C1 N1 C5 -0.5(5) . . . . ?
C2 C1 N1 Co1 177.0(3) . . . . ?
N4 Co1 N1 C5 -81.6(3) . . . . ?
N2 Co1 N1 C5 5.0(2) . . . . ?
N5 Co1 N1 C5 -175.1(2) . . . . ?
N6 Co1 N1 C5 99.6(3) . . . . ?
N4 Co1 N1 C1 101.0(3) . . . . ?
N2 Co1 N1 C1 -172.5(3) . . . . ?
N5 Co1 N1 C1 7.5(3) . . . . ?
N6 Co1 N1 C1 -77.8(3) . . . . ?
C7 C6 N2 C10 2.1(5) . . . . ?
C5 C6 N2 C10 -176.5(3) . . . . ?
C7 C6 N2 Co1 -164.3(3) . . . . ?
C5 C6 N2 Co1 17.1(4) . . . . ?
C9 C10 N2 C6 1.8(5) . . . . ?
C9 C10 N2 Co1 165.4(3) . . . . ?
N1 Co1 N2 C6 -12.0(2) . . . . ?
N4 Co1 N2 C6 79.8(2) . . . . ?
N3 Co1 N2 C6 164.0(2) . . . . ?
N6 Co1 N2 C6 -101.8(2) . . . . ?
N1 Co1 N2 C10 -176.8(3) . . . . ?
N4 Co1 N2 C10 -85.0(3) . . . . ?
N3 Co1 N2 C10 -0.9(3) . . . . ?
N6 Co1 N2 C10 93.4(3) . . . . ?
C16 C17 N3 C13 -2.2(5) . . . . ?
C18 C17 N3 C13 -177.9(3) . . . . ?
C16 C17 N3 Co1 -176.4(3) . . . . ?
C18 C17 N3 Co1 7.9(4) . . . . ?
C14 C13 N3 C17 -0.7(5) . . . . ?
C14 C13 N3 Co1 172.6(3) . . . . ?
N4 Co1 N3 C17 -2.4(2) . . . . ?
N2 Co1 N3 C17 -88.8(2) . . . . ?
N5 Co1 N3 C17 91.4(2) . . . . ?
N6 Co1 N3 C17 176.3(2) . . . . ?
N4 Co1 N3 C13 -175.8(3) . . . . ?
N2 Co1 N3 C13 97.8(3) . . . . ?
N5 Co1 N3 C13 -82.0(3) . . . . ?
N6 Co1 N3 C13 2.9(3) . . . . ?
C21 C22 N4 C18 -1.6(6) . . . . ?
C21 C22 N4 Co1 179.2(3) . . . . ?
C19 C18 N4 C22 0.3(5) . . . . ?
C17 C18 N4 C22 -170.4(3) . . . . ?
C19 C18 N4 Co1 179.7(3) . . . . ?
C17 C18 N4 Co1 9.0(4) . . . . ?
N1 Co1 N4 C22 -7.0(4) . . . . ?
N2 Co1 N4 C22 -91.2(4) . . . . ?
N3 Co1 N4 C22 175.4(4) . . . . ?
N5 Co1 N4 C22 91.0(4) . . . . ?
N1 Co1 N4 C18 173.7(2) . . . . ?
N2 Co1 N4 C18 89.5(2) . . . . ?
N3 Co1 N4 C18 -3.9(2) . . . . ?
N5 Co1 N4 C18 -88.2(2) . . . . ?
C26 C25 N5 C29 3.9(5) . . . . ?
C26 C25 N5 Co1 177.5(3) . . . . ?
C28 C29 N5 C25 -1.2(5) . . . . ?
C30 C29 N5 C25 -175.3(3) . . . . ?
C28 C29 N5 Co1 -175.7(3) . . . . ?
C30 C29 N5 Co1 10.2(4) . . . . ?
N1 Co1 N5 C25 89.7(3) . . . . ?
N4 Co1 N5 C25 -2.2(3) . . . . ?
N3 Co1 N5 C25 -86.2(3) . . . . ?
N6 Co1 N5 C25 179.3(3) . . . . ?
N1 Co1 N5 C29 -96.2(2) . . . . ?
N4 Co1 N5 C29 171.8(2) . . . . ?
N3 Co1 N5 C29 87.9(2) . . . . ?
N6 Co1 N5 C29 -6.6(2) . . . . ?
C33 C34 N6 C30 -2.3(5) . . . . ?
C33 C34 N6 Co1 176.8(3) . . . . ?
C31 C30 N6 C34 2.9(5) . . . . ?
C29 C30 N6 C34 -177.3(3) . . . . ?
C31 C30 N6 Co1 -176.3(3) . . . . ?
C29 C30 N6 Co1 3.4(4) . . . . ?
N1 Co1 N6 C34 -79.7(3) . . . . ?
N2 Co1 N6 C34 4.6(3) . . . . ?
N3 Co1 N6 C34 98.0(2) . . . . ?
N5 Co1 N6 C34 -177.6(3) . . . . ?
N1 Co1 N6 C30 99.5(2) . . . . ?
N2 Co1 N6 C30 -176.2(2) . . . . ?
N3 Co1 N6 C30 -82.8(2) . . . . ?
N5 Co1 N6 C30 1.6(2) . . . . ?
O1 C11 O2 Sm1 -5.3(4) . . . 2_666 ?
C3 C11 O2 Sm1 -179.2(2) . . . 2_666 ?
O4 C12 O3 Sm2 23.2(8) . . . . ?
C8 C12 O3 Sm2 -159.8(2) . . . . ?
O3 C12 O4 Sm2 16.4(9) . . . 2_565 ?
C8 C12 O4 Sm2 -160.7(3) . . . 2_565 ?
O6 C23 O5 Sm2 -16.6(7) . . . 1_665 ?
C15 C23 O5 Sm2 161.7(2) . . . 1_665 ?
O7 C24 O8 Sm2 6.8(4) . . . 1_655 ?
C20 C24 O8 Sm2 -167.4(3) . . . 1_655 ?
O9 C35 O10 Sm1 46.4(6) . . . 2_776 ?
C27 C35 O10 Sm1 -138.5(3) . . . 2_776 ?
O12 C36 O11 Sm1 2.8(7) . . . 1_565 ?
C32 C36 O11 Sm1 166.7(2) . . . 1_565 ?
O11 C36 O12 Sm1 -41.5(7) . . . 2_676 ?
C32 C36 O12 Sm1 156.3(3) . . . 2_676 ?
C12 O3 Sm2 O4 -38.8(4) . . . 2_565 ?
C12 O3 Sm2 O7 22.3(4) . . . 2_665 ?
C12 O3 Sm2 O5 -144.9(4) . . . 1_445 ?
C12 O3 Sm2 O5W 106.0(4) . . . . ?
C12 O3 Sm2 O8 -105.0(4) . . . 1_455 ?
C12 O3 Sm2 O4W 177.7(4) . . . . ?
C12 O3 Sm2 O6W 58.9(4) . . . . ?
